data_4079673
loop_
_publ_author_name
'Tagne Kuate, Alain C.'
'Mohapatra, Swagat K.'
'Daniliuc, Constantin G.'
'Jones, Peter G.'
'Tamm, Matthias'

_publ_section_title
;
 Mono- and Dilithiation of [(\h7-C7H7)Ti(\h5-C5Me5)]
 (Pentamethyltroticene) for the Synthesis of Troticenyl Monophosphanes and
 [2]Troticenophanes with C--P and C--Si Bridges
;
_journal_issue 24
_journal_name_full Organometallics
_journal_page_first 8544
_journal_paper_doi 10.1021/om300927r
_journal_volume 31
_journal_year 2012
_chemical_formula_sum 'C29 H32 Ti2'
_chemical_formula_weight 476.35
_chemical_name_systematic
; 
 ? 
;
_space_group_IT_number 19
_symmetry_cell_setting orthorhombic
_symmetry_space_group_name_Hall 'P 2ac 2ab'
_symmetry_space_group_name_H-M 'P 21 21 21'
_atom_sites_solution_hydrogens geom
_atom_sites_solution_primary direct
_atom_sites_solution_secondary difmap
_audit_creation_method SHELXL-97
_cell_angle_alpha 90.00
_cell_angle_beta 90.00
_cell_angle_gamma 90.00
_cell_formula_units_Z 4
_cell_length_a 11.1827(2)
_cell_length_b 14.1389(2)
_cell_length_c 14.6759(4)
_cell_measurement_reflns_used 20083
_cell_measurement_temperature 100(2)
_cell_measurement_theta_max 75.8086
_cell_measurement_theta_min 3.9497
_cell_volume 2320.42(8)
_computing_cell_refinement
; 
CrysAlisPro, Oxford Diffraction Ltd., 
Version 1.171.33.55 (release 05-01-2010 CrysAlis171 .NET) 
(compiled Jan  5 2010,16:28:46) 
;
_computing_data_collection
; 
CrysAlisPro, Oxford Diffraction Ltd., 
Version 1.171.33.55 (release 05-01-2010 CrysAlis171 .NET) 
(compiled Jan  5 2010,16:28:46) 
;
_computing_data_reduction
; 
CrysAlisPro, Oxford Diffraction Ltd., 
Version 1.171.33.55 (release 05-01-2010 CrysAlis171 .NET) 
(compiled Jan  5 2010,16:28:46) 
;
_computing_molecular_graphics 'Bruker XP'
_computing_publication_material SHELXL-97
_computing_structure_refinement 'SHELXL-97 (Sheldrick, 1997)'
_computing_structure_solution 'SHELXS-97 (Sheldrick, 1990)'
_diffrn_ambient_temperature 100(2)
_diffrn_detector_area_resol_mean 10.3543
_diffrn_measured_fraction_theta_full 1.000
_diffrn_measured_fraction_theta_max 0.993
_diffrn_measurement_device_type 'Xcalibur, Atlas, Nova'
_diffrn_measurement_method '\w scans'
_diffrn_radiation_monochromator mirror
_diffrn_radiation_source 'Nova (Cu) X-ray Source'
_diffrn_radiation_type 'Cu K\a'
_diffrn_radiation_wavelength 1.54184
_diffrn_reflns_av_R_equivalents 0.0283
_diffrn_reflns_av_sigmaI/netI 0.0169
_diffrn_reflns_limit_h_max 14
_diffrn_reflns_limit_h_min -14
_diffrn_reflns_limit_k_max 17
_diffrn_reflns_limit_k_min -16
_diffrn_reflns_limit_l_max 18
_diffrn_reflns_limit_l_min -18
_diffrn_reflns_number 24519
_diffrn_reflns_theta_full 72.50
_diffrn_reflns_theta_max 75.82
_diffrn_reflns_theta_min 4.34
_exptl_absorpt_coefficient_mu 5.935
_exptl_absorpt_correction_T_max 1.00000
_exptl_absorpt_correction_T_min 0.87475
_exptl_absorpt_correction_type multi-scan
_exptl_absorpt_process_details
; 
CrysAlisPro, Oxford Diffraction Ltd., 
Version 1.171.33.55 (release 05-01-2010 CrysAlis171 .NET) 
(compiled Jan  5 2010,16:28:46) 
;
_exptl_crystal_colour green
_exptl_crystal_density_diffrn 1.364
_exptl_crystal_density_method 'not measured'
_exptl_crystal_description prism
_exptl_crystal_F_000 1000
_exptl_crystal_size_max 0.10
_exptl_crystal_size_mid 0.09
_exptl_crystal_size_min 0.06
_refine_diff_density_max 0.160
_refine_diff_density_min -0.314
_refine_diff_density_rms 0.041
_refine_ls_abs_structure_details 'Flack H D (1983), Acta Cryst. A39, 876-881'
_refine_ls_abs_structure_Flack 0.002(3)
_refine_ls_extinction_method none
_refine_ls_goodness_of_fit_ref 1.059
_refine_ls_hydrogen_treatment mixed
_refine_ls_matrix_type full
_refine_ls_number_parameters 353
_refine_ls_number_reflns 4720
_refine_ls_number_restraints 60
_refine_ls_restrained_S_all 1.055
_refine_ls_R_factor_all 0.0220
_refine_ls_R_factor_gt 0.0215
_refine_ls_shift/su_max 0.003
_refine_ls_shift/su_mean 0.000
_refine_ls_structure_factor_coef Fsqd
_refine_ls_weighting_details 'calc w=1/[\s^2^(Fo^2^)+(0.0393P)^2^+0.2880P] where P=(Fo^2^+2Fc^2^)/3'
_refine_ls_weighting_scheme calc
_refine_ls_wR_factor_gt 0.0576
_refine_ls_wR_factor_ref 0.0578
_reflns_number_gt 4622
_reflns_number_total 4720
_reflns_threshold_expression >2sigma(I)
_cod_data_source_file om300927r_si_001.cif
_cod_data_source_block swag28
_cod_database_code 4079673

loop_
_symmetry_equiv_pos_as_xyz
'x, y, z'
'-x+1/2, -y, z+1/2'
'-x, y+1/2, -z+1/2'
'x+1/2, -y+1/2, -z'

loop_
_atom_site_label
_atom_site_type_symbol
_atom_site_fract_x
_atom_site_fract_y
_atom_site_fract_z
_atom_site_U_iso_or_equiv
_atom_site_adp_type
_atom_site_occupancy
_atom_site_symmetry_multiplicity
_atom_site_calc_flag
_atom_site_refinement_flags
Ti1 Ti 0.58593(2) 0.834561(15) 0.621252(16) 0.01685(6) Uani 1 1 d .
Ti2 Ti 0.90638(2) 0.642324(17) 0.847645(16) 0.01764(7) Uani 1 1 d .
C1 C 0.70753(12) 0.73451(10) 0.69533(10) 0.0188(3) Uani 1 1 d .
C2 C 0.77708(12) 0.80347(10) 0.64750(10) 0.0194(3) Uani 1 1 d D
H2 H 0.8345(13) 0.8379(11) 0.6842(10) 0.013(4) Uiso 1 1 d D
C3 C 0.76350(12) 0.83753(10) 0.55630(10) 0.0206(3) Uani 1 1 d D
H3 H 0.8105(16) 0.8916(11) 0.5440(13) 0.024(5) Uiso 1 1 d D
C4 C 0.67670(14) 0.81307(11) 0.48960(10) 0.0230(3) Uani 1 1 d D
H4 H 0.6750(19) 0.8540(13) 0.4385(11) 0.031(5) Uiso 1 1 d D
C5 C 0.58183(14) 0.74586(10) 0.49687(10) 0.0226(3) Uani 1 1 d D
H5 H 0.5268(17) 0.7453(15) 0.4478(12) 0.031(5) Uiso 1 1 d D
C6 C 0.55174(13) 0.68842(10) 0.57273(11) 0.0221(3) Uani 1 1 d D
H6 H 0.4793(14) 0.6542(13) 0.5677(13) 0.024(5) Uiso 1 1 d D
C7 C 0.60657(13) 0.68361(9) 0.66033(10) 0.0208(3) Uani 1 1 d D
H7 H 0.5642(17) 0.6451(13) 0.7016(12) 0.031(5) Uiso 1 1 d D
C8 C 0.49684(13) 0.92251(11) 0.73684(11) 0.0232(3) Uani 1 1 d .
C9 C 0.56927(13) 0.98478(10) 0.68474(12) 0.0245(3) Uani 1 1 d .
C10 C 0.52158(13) 0.98798(10) 0.59445(11) 0.0227(3) Uani 1 1 d .
C11 C 0.41907(13) 0.92812(9) 0.59163(10) 0.0193(3) Uani 1 1 d .
C12 C 0.40437(13) 0.88733(9) 0.67965(10) 0.0193(3) Uani 1 1 d .
C13 C 0.50967(16) 0.90018(15) 0.83627(12) 0.0347(4) Uani 1 1 d .
H13A H 0.4522 0.9378 0.8713 0.042 Uiso 1 1 calc R
H13B H 0.5911 0.9154 0.8562 0.042 Uiso 1 1 calc R
H13C H 0.4941 0.8328 0.8463 0.042 Uiso 1 1 calc R
C14 C 0.67542(15) 1.04008(13) 0.71882(14) 0.0360(4) Uani 1 1 d .
H14A H 0.6490 1.1026 0.7394 0.043 Uiso 1 1 calc R
H14B H 0.7337 1.0474 0.6695 0.043 Uiso 1 1 calc R
H14C H 0.7126 1.0062 0.7697 0.043 Uiso 1 1 calc R
C15 C 0.56739(15) 1.04800(12) 0.51767(13) 0.0324(4) Uani 1 1 d .
H15A H 0.5523 1.0160 0.4596 0.039 Uiso 1 1 calc R
H15B H 0.6535 1.0580 0.5252 0.039 Uiso 1 1 calc R
H15C H 0.5262 1.1092 0.5181 0.039 Uiso 1 1 calc R
C16 C 0.33606(14) 0.91310(11) 0.51228(10) 0.0243(3) Uani 1 1 d .
H16A H 0.3667 0.9470 0.4589 0.029 Uiso 1 1 calc R
H16B H 0.2564 0.9371 0.5277 0.029 Uiso 1 1 calc R
H16C H 0.3310 0.8454 0.4985 0.029 Uiso 1 1 calc R
C17 C 0.30448(14) 0.82320(11) 0.70846(11) 0.0253(3) Uani 1 1 d .
H17A H 0.3349 0.7764 0.7520 0.030 Uiso 1 1 calc R
H17B H 0.2721 0.7906 0.6549 0.030 Uiso 1 1 calc R
H17C H 0.2412 0.8606 0.7373 0.030 Uiso 1 1 calc R
C18 C 0.73333(12) 0.72027(10) 0.79398(10) 0.0202(3) Uani 1 1 d .
C19 C 0.79572(13) 0.78210(10) 0.85399(10) 0.0219(3) Uani 1 1 d D
H19 H 0.8278(16) 0.8411(10) 0.8376(12) 0.018(4) Uiso 1 1 d D
C20 C 0.79639(13) 0.74069(11) 0.94225(10) 0.0232(3) Uani 1 1 d D
H20 H 0.8325(19) 0.7658(14) 0.9956(11) 0.031(5) Uiso 1 1 d D
C21 C 0.73606(13) 0.65370(11) 0.93744(10) 0.0227(3) Uani 1 1 d D
H21 H 0.725(2) 0.6141(13) 0.9876(11) 0.035(6) Uiso 1 1 d D
C22 C 0.69821(12) 0.64033(10) 0.84626(10) 0.0206(3) Uani 1 1 d D
H22 H 0.6607(19) 0.5850(12) 0.8225(13) 0.034(5) Uiso 1 1 d D
C23 C 0.99832(14) 0.61437(12) 0.71730(10) 0.0250(3) Uani 1 1 d D
H23 H 0.9755(19) 0.6288(14) 0.6577(10) 0.028(5) Uiso 1 1 d D
C24 C 0.95933(15) 0.52671(11) 0.75401(11) 0.0253(3) Uani 1 1 d D
H24 H 0.908(2) 0.4910(16) 0.7162(15) 0.052(7) Uiso 1 1 d D
C25 C 0.96927(14) 0.49316(11) 0.84451(12) 0.0249(3) Uani 1 1 d D
H25 H 0.9284(17) 0.4371(11) 0.8589(13) 0.027(5) Uiso 1 1 d D
C26 C 1.02016(14) 0.53964(11) 0.92145(11) 0.0248(3) Uani 1 1 d D
H26 H 1.0100(18) 0.5111(14) 0.9775(11) 0.027(5) Uiso 1 1 d D
C27 C 1.07476(13) 0.63075(12) 0.92589(11) 0.0258(3) Uani 1 1 d D
H27 H 1.096(2) 0.6497(16) 0.9840(11) 0.039(6) Uiso 1 1 d D
C28 C 1.09090(14) 0.69773(11) 0.85540(10) 0.0255(3) Uani 1 1 d D
H28 H 1.1187(19) 0.7570(11) 0.8762(14) 0.034(5) Uiso 1 1 d D
C29 C 1.05697(13) 0.69054(12) 0.76216(11) 0.0249(3) Uani 1 1 d .
H17 H 1.064(2) 0.7486(16) 0.7301(15) 0.037(6) Uiso 1 1 d .

loop_
_atom_site_aniso_label
_atom_site_aniso_U_11
_atom_site_aniso_U_22
_atom_site_aniso_U_33
_atom_site_aniso_U_23
_atom_site_aniso_U_13
_atom_site_aniso_U_12
Ti1 0.01343(11) 0.01594(11) 0.02118(12) -0.00098(8) 0.00092(9) 0.00170(9)
Ti2 0.01344(11) 0.01929(12) 0.02021(12) 0.00123(8) 0.00037(9) -0.00038(9)
C1 0.0160(6) 0.0164(6) 0.0241(7) 0.0006(5) -0.0011(5) 0.0027(5)
C2 0.0135(6) 0.0196(6) 0.0251(7) 0.0002(5) -0.0002(5) 0.0017(5)
C3 0.0159(6) 0.0203(7) 0.0257(7) 0.0020(5) 0.0058(5) 0.0020(5)
C4 0.0226(7) 0.0251(7) 0.0212(7) 0.0007(5) 0.0030(5) 0.0066(6)
C5 0.0217(7) 0.0244(6) 0.0216(6) -0.0059(5) -0.0017(6) 0.0046(6)
C6 0.0188(6) 0.0174(6) 0.0301(7) -0.0057(6) -0.0043(6) 0.0019(5)
C7 0.0181(6) 0.0169(6) 0.0273(7) 0.0001(5) -0.0008(6) -0.0006(5)
C8 0.0191(7) 0.0247(7) 0.0258(8) -0.0085(6) 0.0009(5) 0.0036(5)
C9 0.0169(7) 0.0196(6) 0.0370(8) -0.0095(6) 0.0019(6) 0.0006(5)
C10 0.0171(6) 0.0146(6) 0.0364(8) 0.0012(6) 0.0055(6) 0.0023(5)
C11 0.0163(6) 0.0158(6) 0.0257(7) 0.0011(5) 0.0026(5) 0.0031(5)
C12 0.0147(6) 0.0188(6) 0.0245(6) -0.0012(5) 0.0029(6) 0.0009(5)
C13 0.0299(9) 0.0490(10) 0.0251(8) -0.0068(7) -0.0007(6) 0.0047(7)
C14 0.0213(7) 0.0305(8) 0.0561(11) -0.0169(8) 0.0009(7) -0.0042(6)
C15 0.0231(8) 0.0251(7) 0.0491(10) 0.0088(7) 0.0091(7) -0.0002(6)
C16 0.0206(7) 0.0252(7) 0.0270(7) 0.0003(6) 0.0003(6) 0.0040(6)
C17 0.0207(7) 0.0235(7) 0.0316(8) 0.0024(6) 0.0047(6) -0.0039(6)
C18 0.0146(6) 0.0187(6) 0.0272(7) 0.0009(6) -0.0005(5) 0.0013(5)
C19 0.0220(7) 0.0171(6) 0.0266(7) -0.0006(5) -0.0002(6) 0.0009(5)
C20 0.0217(7) 0.0248(7) 0.0232(7) -0.0044(6) 0.0002(5) 0.0036(6)
C21 0.0168(6) 0.0272(7) 0.0239(7) 0.0014(6) 0.0051(5) 0.0024(6)
C22 0.0121(6) 0.0216(7) 0.0283(7) 0.0000(6) 0.0011(5) -0.0020(5)
C23 0.0222(7) 0.0346(8) 0.0181(7) 0.0005(6) 0.0007(5) -0.0012(6)
C24 0.0236(7) 0.0261(7) 0.0261(7) -0.0063(6) 0.0017(6) 0.0007(6)
C25 0.0234(7) 0.0195(7) 0.0319(8) 0.0008(6) 0.0032(6) 0.0033(5)
C26 0.0227(7) 0.0281(7) 0.0235(7) 0.0068(6) 0.0005(6) 0.0076(6)
C27 0.0176(7) 0.0383(8) 0.0215(7) -0.0012(6) -0.0029(6) 0.0007(6)
C28 0.0166(6) 0.0309(7) 0.0288(7) -0.0007(6) -0.0007(6) -0.0062(6)
C29 0.0183(7) 0.0306(8) 0.0256(7) 0.0054(6) 0.0030(5) -0.0036(5)

loop_
_atom_type_symbol
_atom_type_description
_atom_type_scat_dispersion_real
_atom_type_scat_dispersion_imag
_atom_type_scat_source
C C 0.0181 0.0091 'International Tables Vol C Tables 4.2.6.8 and 6.1.1.4'
H H 0.0000 0.0000 'International Tables Vol C Tables 4.2.6.8 and 6.1.1.4'
Ti Ti 0.2191 1.8069 'International Tables Vol C Tables 4.2.6.8 and 6.1.1.4'

loop_
_geom_angle_atom_site_label_1
_geom_angle_atom_site_label_2
_geom_angle_atom_site_label_3
_geom_angle
C3 Ti1 C4 37.63(6)
C3 Ti1 C5 70.91(6)
C4 Ti1 C5 37.72(6)
C3 Ti1 C2 37.77(5)
C4 Ti1 C2 71.38(6)
C5 Ti1 C2 92.92(6)
C3 Ti1 C6 91.96(5)
C4 Ti1 C6 70.71(6)
C5 Ti1 C6 37.32(6)
C2 Ti1 C6 92.14(5)
C3 Ti1 C7 92.08(5)
C4 Ti1 C7 92.64(6)
C5 Ti1 C7 70.79(6)
C2 Ti1 C7 70.39(5)
C6 Ti1 C7 37.46(6)
C3 Ti1 C1 71.05(5)
C4 Ti1 C1 93.37(5)
C5 Ti1 C1 93.15(5)
C2 Ti1 C1 37.44(5)
C6 Ti1 C1 70.90(5)
C7 Ti1 C1 37.46(5)
C3 Ti1 C10 100.86(5)
C4 Ti1 C10 97.08(6)
C5 Ti1 C10 112.55(6)
C2 Ti1 C10 120.95(5)
C6 Ti1 C10 139.75(6)
C7 Ti1 C10 167.02(5)
C1 Ti1 C10 149.33(6)
C3 Ti1 C12 160.02(5)
C4 Ti1 C12 140.28(5)
C5 Ti1 C12 117.84(6)
C2 Ti1 C12 147.28(5)
C6 Ti1 C12 105.46(5)
C7 Ti1 C12 107.67(5)
C1 Ti1 C12 123.55(5)
C10 Ti1 C12 59.45(5)
C3 Ti1 C9 103.18(5)
C4 Ti1 C9 120.92(6)
C5 Ti1 C9 147.69(6)
C2 Ti1 C9 100.87(5)
C6 Ti1 C9 164.76(5)
C7 Ti1 C9 141.42(6)
C1 Ti1 C9 115.47(6)
C10 Ti1 C9 35.83(6)
C12 Ti1 C9 59.33(5)
C3 Ti1 C8 133.71(6)
C4 Ti1 C8 155.50(6)
C5 Ti1 C8 153.42(6)
C2 Ti1 C8 113.09(5)
C6 Ti1 C8 131.13(6)
C7 Ti1 C8 111.69(6)
C1 Ti1 C8 104.07(5)
C10 Ti1 C8 59.40(6)
C12 Ti1 C8 35.57(5)
C9 Ti1 C8 35.52(6)
C3 Ti1 C11 129.11(5)
C4 Ti1 C11 106.49(5)
C5 Ti1 C11 98.70(5)
C2 Ti1 C11 156.67(5)
C6 Ti1 C11 109.34(5)
C7 Ti1 C11 132.62(5)
C1 Ti1 C11 159.16(5)
C10 Ti1 C11 35.73(5)
C12 Ti1 C11 35.63(5)
C9 Ti1 C11 59.47(5)
C8 Ti1 C11 59.30(5)
C23 Ti2 C29 37.59(6)
C23 Ti2 C28 70.93(6)
C29 Ti2 C28 37.60(6)
C23 Ti2 C27 92.30(6)
C29 Ti2 C27 70.64(6)
C28 Ti2 C27 37.30(6)
C23 Ti2 C26 92.23(6)
C29 Ti2 C26 92.42(6)
C28 Ti2 C26 70.77(6)
C27 Ti2 C26 37.63(6)
C23 Ti2 C24 37.45(6)
C29 Ti2 C24 70.83(6)
C28 Ti2 C24 92.52(6)
C27 Ti2 C24 92.29(6)
C26 Ti2 C24 70.49(6)
C23 Ti2 C25 70.42(6)
C29 Ti2 C25 92.28(6)
C28 Ti2 C25 92.41(6)
C27 Ti2 C25 70.81(6)
C26 Ti2 C25 37.46(6)
C24 Ti2 C25 37.16(6)
C23 Ti2 C20 150.87(6)
C29 Ti2 C20 124.04(6)
C28 Ti2 C20 104.59(6)
C27 Ti2 C20 100.67(6)
C26 Ti2 C20 113.92(6)
C24 Ti2 C20 162.86(6)
C25 Ti2 C20 138.52(6)
C23 Ti2 C21 152.42(6)
C29 Ti2 C21 157.95(6)
C28 Ti2 C21 135.41(6)
C27 Ti2 C21 114.14(6)
C26 Ti2 C21 103.84(6)
C24 Ti2 C21 128.48(6)
C25 Ti2 C21 109.69(6)
C20 Ti2 C21 35.24(6)
C23 Ti2 C22 117.13(6)
C29 Ti2 C22 139.59(6)
C28 Ti2 C22 159.77(6)
C27 Ti2 C22 148.76(6)
C26 Ti2 C22 124.82(6)
C24 Ti2 C22 104.64(6)
C25 Ti2 C22 107.73(6)
C20 Ti2 C22 58.80(5)
C21 Ti2 C22 35.46(5)
C23 Ti2 C19 115.67(6)
C29 Ti2 C19 99.53(6)
C28 Ti2 C19 101.12(6)
C27 Ti2 C19 119.57(6)
C26 Ti2 C19 147.22(6)
C24 Ti2 C19 142.29(6)
C25 Ti2 C19 166.35(6)
C20 Ti2 C19 35.58(5)
C21 Ti2 C19 58.91(5)
C22 Ti2 C19 58.69(5)
C23 Ti2 C18 100.15(6)
C29 Ti2 C18 106.94(6)
C28 Ti2 C18 128.07(6)
C27 Ti2 C18 154.85(6)
C26 Ti2 C18 160.06(6)
C24 Ti2 C18 110.87(6)
C25 Ti2 C18 134.00(6)
C20 Ti2 C18 59.01(5)
C21 Ti2 C18 58.99(5)
C22 Ti2 C18 35.27(5)
C19 Ti2 C18 35.29(5)
C2 C1 C7 126.44(14)
C2 C1 C18 117.61(13)
C7 C1 C18 115.64(13)
C2 C1 Ti1 70.25(8)
C7 C1 Ti1 70.47(8)
C18 C1 Ti1 132.35(10)
C3 C2 C1 129.09(13)
C3 C2 Ti1 70.62(8)
C1 C2 Ti1 72.31(8)
C4 C3 C2 129.42(13)
C4 C3 Ti1 71.20(8)
C2 C3 Ti1 71.61(8)
C3 C4 C5 128.15(14)
C3 C4 Ti1 71.16(8)
C5 C4 Ti1 71.58(8)
C6 C5 C4 128.01(14)
C6 C5 Ti1 71.48(8)
C4 C5 Ti1 70.70(8)
C5 C6 C7 129.26(13)
C5 C6 Ti1 71.20(8)
C7 C6 Ti1 71.40(8)
C6 C7 C1 129.61(13)
C6 C7 Ti1 71.14(8)
C1 C7 Ti1 72.07(8)
C9 C8 C12 108.30(14)
C9 C8 C13 126.86(15)
C12 C8 C13 124.78(15)
C9 C8 Ti1 72.22(8)
C12 C8 Ti1 72.19(8)
C13 C8 Ti1 123.76(11)
C8 C9 C10 107.82(13)
C8 C9 C14 126.34(16)
C10 C9 C14 125.82(15)
C8 C9 Ti1 72.26(8)
C10 C9 Ti1 71.79(8)
C14 C9 Ti1 122.93(10)
C11 C10 C9 107.96(13)
C11 C10 C15 126.04(15)
C9 C10 C15 125.92(14)
C11 C10 Ti1 72.49(8)
C9 C10 Ti1 72.38(8)
C15 C10 Ti1 123.39(11)
C12 C11 C10 107.87(13)
C12 C11 C16 125.02(13)
C10 C11 C16 127.05(14)
C12 C11 Ti1 72.12(8)
C10 C11 Ti1 71.78(8)
C16 C11 Ti1 123.98(9)
C8 C12 C11 108.05(13)
C8 C12 C17 125.94(13)
C11 C12 C17 125.91(13)
C8 C12 Ti1 72.24(9)
C11 C12 Ti1 72.25(8)
C17 C12 Ti1 124.05(9)
C22 C18 C19 106.85(13)
C22 C18 C1 125.34(13)
C19 C18 C1 127.81(13)
C22 C18 Ti2 71.06(8)
C19 C18 Ti2 71.26(8)
C1 C18 Ti2 123.07(10)
C20 C19 C18 108.26(13)
C20 C19 Ti2 71.63(8)
C18 C19 Ti2 73.45(8)
C21 C20 C19 108.20(13)
C21 C20 Ti2 72.51(8)
C19 C20 Ti2 72.79(8)
C20 C21 C22 107.93(13)
C20 C21 Ti2 72.25(8)
C22 C21 Ti2 72.52(8)
C21 C22 C18 108.74(13)
C21 C22 Ti2 72.02(8)
C18 C22 Ti2 73.67(8)
C24 C23 C29 128.81(15)
C24 C23 Ti2 71.61(9)
C29 C23 Ti2 71.22(9)
C25 C24 C23 128.67(15)
C25 C24 Ti2 71.71(9)
C23 C24 Ti2 70.95(9)
C24 C25 C26 128.36(15)
C24 C25 Ti2 71.13(9)
C26 C25 Ti2 70.88(9)
C25 C26 C27 128.56(15)
C25 C26 Ti2 71.65(9)
C27 C26 Ti2 71.11(8)
C28 C27 C26 128.74(14)
C28 C27 Ti2 71.29(9)
C26 C27 Ti2 71.26(9)
C27 C28 C29 128.41(14)
C27 C28 Ti2 71.40(8)
C29 C28 Ti2 71.12(8)
C23 C29 C28 128.45(14)
C23 C29 Ti2 71.19(9)
C28 C29 Ti2 71.29(9)

loop_
_geom_bond_atom_site_label_1
_geom_bond_atom_site_label_2
_geom_bond_distance
Ti1 C3 2.2031(14)
Ti1 C4 2.2036(15)
Ti1 C5 2.2152(14)
Ti1 C2 2.2161(14)
Ti1 C6 2.2187(14)
Ti1 C7 2.2221(13)
Ti1 C1 2.2433(14)
Ti1 C10 2.3190(14)
Ti1 C12 2.3266(14)
Ti1 C9 2.3268(14)
Ti1 C8 2.3273(15)
Ti1 C11 2.3282(14)
Ti2 C23 2.2074(16)
Ti2 C29 2.2078(15)
Ti2 C28 2.2101(15)
Ti2 C27 2.2115(15)
Ti2 C26 2.2135(15)
Ti2 C24 2.2160(15)
Ti2 C25 2.2236(15)
Ti2 C20 2.3184(14)
Ti2 C21 2.3217(14)
Ti2 C22 2.3282(13)
Ti2 C19 2.3336(14)
Ti2 C18 2.3621(14)
C1 C2 1.431(2)
C1 C7 1.434(2)
C1 C18 1.490(2)
C2 C3 1.430(2)
C3 C4 1.421(2)
C4 C5 1.428(2)
C5 C6 1.419(2)
C6 C7 1.426(2)
C8 C9 1.420(2)
C8 C12 1.422(2)
C8 C13 1.500(2)
C9 C10 1.429(2)
C9 C14 1.507(2)
C10 C11 1.426(2)
C10 C15 1.501(2)
C11 C12 1.4241(19)
C11 C16 1.504(2)
C12 C17 1.500(2)
C18 C22 1.421(2)
C18 C19 1.424(2)
C19 C20 1.421(2)
C20 C21 1.405(2)
C21 C22 1.416(2)
C23 C24 1.420(2)
C23 C29 1.423(2)
C24 C25 1.415(2)
C25 C26 1.425(2)
C26 C27 1.427(2)
C27 C28 1.414(2)
C28 C29 1.424(2)

loop_
_geom_torsion_atom_site_label_1
_geom_torsion_atom_site_label_2
_geom_torsion_atom_site_label_3
_geom_torsion_atom_site_label_4
_geom_torsion
C3 Ti1 C1 C2 22.11(8)
C4 Ti1 C1 C2 52.91(9)
C5 Ti1 C1 C2 90.69(9)
C6 Ti1 C1 C2 121.15(9)
C7 Ti1 C1 C2 142.85(13)
C10 Ti1 C1 C2 -57.04(14)
C12 Ti1 C1 C2 -142.60(8)
C9 Ti1 C1 C2 -73.83(10)
C8 Ti1 C1 C2 -109.74(9)
C11 Ti1 C1 C2 -144.54(13)
C3 Ti1 C1 C7 -120.74(9)
C4 Ti1 C1 C7 -89.94(9)
C5 Ti1 C1 C7 -52.16(9)
C2 Ti1 C1 C7 -142.85(13)
C6 Ti1 C1 C7 -21.70(8)
C10 Ti1 C1 C7 160.11(10)
C12 Ti1 C1 C7 74.55(10)
C9 Ti1 C1 C7 143.32(9)
C8 Ti1 C1 C7 107.41(9)
C11 Ti1 C1 C7 72.61(17)
C3 Ti1 C1 C18 131.93(14)
C4 Ti1 C1 C18 162.73(14)
C5 Ti1 C1 C18 -159.49(14)
C2 Ti1 C1 C18 109.82(17)
C6 Ti1 C1 C18 -129.03(14)
C7 Ti1 C1 C18 -107.33(16)
C10 Ti1 C1 C18 52.78(19)
C12 Ti1 C1 C18 -32.78(16)
C9 Ti1 C1 C18 35.99(15)
C8 Ti1 C1 C18 0.08(14)
C11 Ti1 C1 C18 -34.7(2)
C7 C1 C2 C3 0.1(2)
C18 C1 C2 C3 -173.25(13)
Ti1 C1 C2 C3 -44.95(14)
C7 C1 C2 Ti1 45.03(13)
C18 C1 C2 Ti1 -128.31(12)
C4 Ti1 C2 C3 21.64(8)
C5 Ti1 C2 C3 53.10(9)
C6 Ti1 C2 C3 90.44(9)
C7 Ti1 C2 C3 121.51(9)
C1 Ti1 C2 C3 144.46(13)
C10 Ti1 C2 C3 -65.47(10)
C12 Ti1 C2 C3 -146.09(9)
C9 Ti1 C2 C3 -97.54(9)
C8 Ti1 C2 C3 -132.55(8)
C11 Ti1 C2 C3 -66.93(16)
C3 Ti1 C2 C1 -144.46(13)
C4 Ti1 C2 C1 -122.83(9)
C5 Ti1 C2 C1 -91.37(9)
C6 Ti1 C2 C1 -54.02(9)
C7 Ti1 C2 C1 -22.95(8)
C10 Ti1 C2 C1 150.06(8)
C12 Ti1 C2 C1 69.45(12)
C9 Ti1 C2 C1 118.00(9)
C8 Ti1 C2 C1 82.99(9)
C11 Ti1 C2 C1 148.60(12)
C1 C2 C3 C4 1.0(2)
Ti1 C2 C3 C4 -44.53(14)
C1 C2 C3 Ti1 45.52(14)
C5 Ti1 C3 C4 22.78(9)
C2 Ti1 C3 C4 145.09(13)
C6 Ti1 C3 C4 54.14(9)
C7 Ti1 C3 C4 91.62(9)
C1 Ti1 C3 C4 123.16(9)
C10 Ti1 C3 C4 -87.51(9)
C12 Ti1 C3 C4 -96.85(17)
C9 Ti1 C3 C4 -124.10(9)
C8 Ti1 C3 C4 -145.26(9)
C11 Ti1 C3 C4 -62.92(10)
C4 Ti1 C3 C2 -145.09(13)
C5 Ti1 C3 C2 -122.32(9)
C6 Ti1 C3 C2 -90.96(9)
C7 Ti1 C3 C2 -53.48(9)
C1 Ti1 C3 C2 -21.93(8)
C10 Ti1 C3 C2 127.40(9)
C12 Ti1 C3 C2 118.05(15)
C9 Ti1 C3 C2 90.81(9)
C8 Ti1 C3 C2 69.64(11)
C11 Ti1 C3 C2 151.99(8)
C2 C3 C4 C5 -1.5(3)
Ti1 C3 C4 C5 -46.18(14)
C2 C3 C4 Ti1 44.66(14)
C5 Ti1 C4 C3 -143.27(13)
C2 Ti1 C4 C3 -21.71(8)
C6 Ti1 C4 C3 -120.89(9)
C7 Ti1 C4 C3 -89.99(9)
C1 Ti1 C4 C3 -52.48(9)
C10 Ti1 C4 C3 98.63(9)
C12 Ti1 C4 C3 147.93(8)
C9 Ti1 C4 C3 70.02(10)
C8 Ti1 C4 C3 83.28(15)
C11 Ti1 C4 C3 133.90(8)
C3 Ti1 C4 C5 143.27(13)
C2 Ti1 C4 C5 121.56(9)
C6 Ti1 C4 C5 22.38(8)
C7 Ti1 C4 C5 53.28(9)
C1 Ti1 C4 C5 90.79(9)
C10 Ti1 C4 C5 -118.10(9)
C12 Ti1 C4 C5 -68.80(12)
C9 Ti1 C4 C5 -146.70(9)
C8 Ti1 C4 C5 -133.44(13)
C11 Ti1 C4 C5 -82.82(9)
C3 C4 C5 C6 0.5(3)
Ti1 C4 C5 C6 -45.51(14)
C3 C4 C5 Ti1 46.03(14)
C3 Ti1 C5 C6 120.92(10)
C4 Ti1 C5 C6 143.65(13)
C2 Ti1 C5 C6 89.70(9)
C7 Ti1 C5 C6 21.63(8)
C1 Ti1 C5 C6 52.21(9)
C10 Ti1 C5 C6 -144.94(8)
C12 Ti1 C5 C6 -78.71(9)
C9 Ti1 C5 C6 -154.58(10)
C8 Ti1 C5 C6 -78.64(15)
C11 Ti1 C5 C6 -110.60(9)
C3 Ti1 C5 C4 -22.73(8)
C2 Ti1 C5 C4 -53.95(9)
C6 Ti1 C5 C4 -143.65(13)
C7 Ti1 C5 C4 -122.01(10)
C1 Ti1 C5 C4 -91.44(9)
C10 Ti1 C5 C4 71.41(9)
C12 Ti1 C5 C4 137.64(8)
C9 Ti1 C5 C4 61.77(14)
C8 Ti1 C5 C4 137.72(13)
C11 Ti1 C5 C4 105.75(9)
C4 C5 C6 C7 0.8(3)
Ti1 C5 C6 C7 -44.49(14)
C4 C5 C6 Ti1 45.24(14)
C3 Ti1 C6 C5 -54.21(9)
C4 Ti1 C6 C5 -22.59(9)
C2 Ti1 C6 C5 -92.01(9)
C7 Ti1 C6 C5 -145.08(13)
C1 Ti1 C6 C5 -123.38(10)
C10 Ti1 C6 C5 55.20(13)
C12 Ti1 C6 C5 115.89(9)
C9 Ti1 C6 C5 119.2(2)
C8 Ti1 C6 C5 144.37(9)
C11 Ti1 C6 C5 78.70(9)
C3 Ti1 C6 C7 90.87(9)
C4 Ti1 C6 C7 122.48(9)
C5 Ti1 C6 C7 145.08(13)
C2 Ti1 C6 C7 53.07(9)
C1 Ti1 C6 C7 21.70(8)
C10 Ti1 C6 C7 -159.72(9)
C12 Ti1 C6 C7 -99.03(9)
C9 Ti1 C6 C7 -95.7(2)
C8 Ti1 C6 C7 -70.55(10)
C11 Ti1 C6 C7 -136.22(8)
C5 C6 C7 C1 -0.8(3)
Ti1 C6 C7 C1 -45.18(14)
C5 C6 C7 Ti1 44.42(14)
C2 C1 C7 C6 -0.1(2)
C18 C1 C7 C6 173.38(14)
Ti1 C1 C7 C6 44.88(14)
C2 C1 C7 Ti1 -44.95(13)
C18 C1 C7 Ti1 128.50(11)
C3 Ti1 C7 C6 -90.51(9)
C4 Ti1 C7 C6 -52.85(9)
C5 Ti1 C7 C6 -21.56(9)
C2 Ti1 C7 C6 -122.01(9)
C1 Ti1 C7 C6 -144.94(13)
C10 Ti1 C7 C6 85.7(3)
C12 Ti1 C7 C6 92.52(9)
C9 Ti1 C7 C6 155.20(9)
C8 Ti1 C7 C6 130.15(9)
C11 Ti1 C7 C6 62.53(11)
C3 Ti1 C7 C1 54.44(9)
C4 Ti1 C7 C1 92.10(9)
C5 Ti1 C7 C1 123.38(9)
C2 Ti1 C7 C1 22.93(8)
C6 Ti1 C7 C1 144.94(13)
C10 Ti1 C7 C1 -129.4(2)
C12 Ti1 C7 C1 -122.54(9)
C9 Ti1 C7 C1 -59.86(12)
C8 Ti1 C7 C1 -84.91(9)
C11 Ti1 C7 C1 -152.53(8)
C3 Ti1 C8 C9 37.23(12)
C4 Ti1 C8 C9 -19.79(18)
C5 Ti1 C8 C9 -116.82(14)
C2 Ti1 C8 C9 75.86(10)
C6 Ti1 C8 C9 -168.92(9)
C7 Ti1 C8 C9 152.98(9)
C1 Ti1 C8 C9 114.32(9)
C10 Ti1 C8 C9 -37.56(9)
C12 Ti1 C8 C9 -116.71(13)
C11 Ti1 C8 C9 -79.33(10)
C3 Ti1 C8 C12 153.94(8)
C4 Ti1 C8 C12 96.91(15)
C5 Ti1 C8 C12 -0.11(17)
C2 Ti1 C8 C12 -167.43(8)
C6 Ti1 C8 C12 -52.21(11)
C7 Ti1 C8 C12 -90.32(9)
C1 Ti1 C8 C12 -128.97(9)
C10 Ti1 C8 C12 79.15(9)
C9 Ti1 C8 C12 116.71(13)
C11 Ti1 C8 C12 37.37(8)
C3 Ti1 C8 C13 -85.68(15)
C4 Ti1 C8 C13 -142.70(15)
C5 Ti1 C8 C13 120.27(16)
C2 Ti1 C8 C13 -47.05(15)
C6 Ti1 C8 C13 68.18(16)
C7 Ti1 C8 C13 30.07(15)
C1 Ti1 C8 C13 -8.59(15)
C10 Ti1 C8 C13 -160.46(16)
C12 Ti1 C8 C13 120.39(18)
C9 Ti1 C8 C13 -122.91(18)
C11 Ti1 C8 C13 157.76(16)
C12 C8 C9 C10 -0.20(16)
C13 C8 C9 C10 -177.31(15)
Ti1 C8 C9 C10 63.42(10)
C12 C8 C9 C14 178.15(14)
C13 C8 C9 C14 1.0(2)
Ti1 C8 C9 C14 -118.24(15)
C12 C8 C9 Ti1 -63.61(10)
C13 C8 C9 Ti1 119.27(16)
C3 Ti1 C9 C8 -153.31(9)
C4 Ti1 C9 C8 170.58(9)
C5 Ti1 C9 C8 131.66(12)
C2 Ti1 C9 C8 -114.73(9)
C6 Ti1 C9 C8 33.4(3)
C7 Ti1 C9 C8 -42.61(13)
C1 Ti1 C9 C8 -78.25(10)
C10 Ti1 C9 C8 116.33(12)
C12 Ti1 C9 C8 37.17(9)
C11 Ti1 C9 C8 78.81(9)
C3 Ti1 C9 C10 90.37(9)
C4 Ti1 C9 C10 54.25(10)
C5 Ti1 C9 C10 15.33(15)
C2 Ti1 C9 C10 128.95(9)
C6 Ti1 C9 C10 -82.9(2)
C7 Ti1 C9 C10 -158.94(9)
C1 Ti1 C9 C10 165.42(8)
C12 Ti1 C9 C10 -79.16(9)
C8 Ti1 C9 C10 -116.33(12)
C11 Ti1 C9 C10 -37.52(8)
C3 Ti1 C9 C14 -31.04(16)
C4 Ti1 C9 C14 -67.15(16)
C5 Ti1 C9 C14 -106.07(17)
C2 Ti1 C9 C14 7.55(15)
C6 Ti1 C9 C14 155.7(2)
C7 Ti1 C9 C14 79.66(17)
C1 Ti1 C9 C14 44.02(16)
C10 Ti1 C9 C14 -121.40(18)
C12 Ti1 C9 C14 159.44(17)
C8 Ti1 C9 C14 122.27(19)
C11 Ti1 C9 C14 -158.92(17)
C8 C9 C10 C11 0.51(16)
C14 C9 C10 C11 -177.85(14)
Ti1 C9 C10 C11 64.23(9)
C8 C9 C10 C15 177.40(14)
C14 C9 C10 C15 -1.0(2)
Ti1 C9 C10 C15 -118.88(15)
C8 C9 C10 Ti1 -63.72(10)
C14 C9 C10 Ti1 117.92(15)
C3 Ti1 C10 C11 146.42(9)
C4 Ti1 C10 C11 108.49(9)
C5 Ti1 C10 C11 72.74(10)
C2 Ti1 C10 C11 -179.01(8)
C6 Ti1 C10 C11 40.12(13)
C7 Ti1 C10 C11 -29.7(3)
C1 Ti1 C10 C11 -142.51(10)
C12 Ti1 C10 C11 -37.27(8)
C9 Ti1 C10 C11 -116.06(12)
C8 Ti1 C10 C11 -78.83(9)
C3 Ti1 C10 C9 -97.51(9)
C4 Ti1 C10 C9 -135.44(9)
C5 Ti1 C10 C9 -171.20(9)
C2 Ti1 C10 C9 -62.95(10)
C6 Ti1 C10 C9 156.19(9)
C7 Ti1 C10 C9 86.4(3)
C1 Ti1 C10 C9 -26.45(15)
C12 Ti1 C10 C9 78.79(9)
C8 Ti1 C10 C9 37.23(8)
C11 Ti1 C10 C9 116.06(12)
C3 Ti1 C10 C15 24.35(14)
C4 Ti1 C10 C15 -13.58(14)
C5 Ti1 C10 C15 -49.33(15)
C2 Ti1 C10 C15 58.92(15)
C6 Ti1 C10 C15 -81.95(16)
C7 Ti1 C10 C15 -151.8(2)
C1 Ti1 C10 C15 95.42(17)
C12 Ti1 C10 C15 -159.34(16)
C9 Ti1 C10 C15 121.87(17)
C8 Ti1 C10 C15 159.10(15)
C11 Ti1 C10 C15 -122.07(18)
C9 C10 C11 C12 -0.62(16)
C15 C10 C11 C12 -177.51(14)
Ti1 C10 C11 C12 63.54(9)
C9 C10 C11 C16 176.58(13)
C15 C10 C11 C16 -0.3(2)
Ti1 C10 C11 C16 -119.26(14)
C9 C10 C11 Ti1 -64.16(10)
C15 C10 C11 Ti1 118.95(15)
C3 Ti1 C11 C12 -160.88(8)
C4 Ti1 C11 C12 164.58(8)
C5 Ti1 C11 C12 126.70(8)
C2 Ti1 C11 C12 -114.31(14)
C6 Ti1 C11 C12 89.73(9)
C7 Ti1 C11 C12 54.85(10)
C1 Ti1 C11 C12 2.77(18)
C10 Ti1 C11 C12 -116.46(12)
C9 Ti1 C11 C12 -78.83(9)
C8 Ti1 C11 C12 -37.31(8)
C3 Ti1 C11 C10 -44.43(11)
C4 Ti1 C11 C10 -78.96(10)
C5 Ti1 C11 C10 -116.84(10)
C2 Ti1 C11 C10 2.15(18)
C6 Ti1 C11 C10 -153.81(9)
C7 Ti1 C11 C10 171.31(9)
C1 Ti1 C11 C10 119.23(15)
C12 Ti1 C11 C10 116.46(12)
C9 Ti1 C11 C10 37.63(9)
C8 Ti1 C11 C10 79.15(10)
C3 Ti1 C11 C16 78.47(13)
C4 Ti1 C11 C16 43.93(13)
C5 Ti1 C11 C16 6.05(13)
C2 Ti1 C11 C16 125.04(15)
C6 Ti1 C11 C16 -30.92(13)
C7 Ti1 C11 C16 -65.80(14)
C1 Ti1 C11 C16 -117.87(16)
C10 Ti1 C11 C16 122.90(16)
C12 Ti1 C11 C16 -120.65(15)
C9 Ti1 C11 C16 160.52(14)
C8 Ti1 C11 C16 -157.95(14)
C9 C8 C12 C11 -0.19(16)
C13 C8 C12 C11 177.00(14)
Ti1 C8 C12 C11 -63.82(10)
C9 C8 C12 C17 -176.76(13)
C13 C8 C12 C17 0.4(2)
Ti1 C8 C12 C17 119.61(14)
C9 C8 C12 Ti1 63.63(10)
C13 C8 C12 Ti1 -119.18(15)
C10 C11 C12 C8 0.50(16)
C16 C11 C12 C8 -176.78(13)
Ti1 C11 C12 C8 63.82(10)
C10 C11 C12 C17 177.07(13)
C16 C11 C12 C17 -0.2(2)
Ti1 C11 C12 C17 -119.61(14)
C10 C11 C12 Ti1 -63.32(9)
C16 C11 C12 Ti1 119.41(13)
C3 Ti1 C12 C8 -68.33(18)
C4 Ti1 C12 C8 -139.89(10)
C5 Ti1 C12 C8 179.94(9)
C2 Ti1 C12 C8 21.73(14)
C6 Ti1 C12 C8 141.86(9)
C7 Ti1 C12 C8 102.78(9)
C1 Ti1 C12 C8 64.81(10)
C10 Ti1 C12 C8 -79.00(10)
C9 Ti1 C12 C8 -37.12(9)
C11 Ti1 C12 C8 -116.38(12)
C3 Ti1 C12 C11 48.04(19)
C4 Ti1 C12 C11 -23.51(12)
C5 Ti1 C12 C11 -63.68(9)
C2 Ti1 C12 C11 138.11(10)
C6 Ti1 C12 C11 -101.77(8)
C7 Ti1 C12 C11 -140.84(8)
C1 Ti1 C12 C11 -178.82(8)
C10 Ti1 C12 C11 37.37(8)
C9 Ti1 C12 C11 79.26(9)
C8 Ti1 C12 C11 116.38(12)
C3 Ti1 C12 C17 169.84(14)
C4 Ti1 C12 C17 98.29(14)
C5 Ti1 C12 C17 58.12(14)
C2 Ti1 C12 C17 -100.09(14)
C6 Ti1 C12 C17 20.03(13)
C7 Ti1 C12 C17 -19.04(13)
C1 Ti1 C12 C17 -57.02(14)
C10 Ti1 C12 C17 159.17(14)
C9 Ti1 C12 C17 -158.94(14)
C8 Ti1 C12 C17 -121.82(16)
C11 Ti1 C12 C17 121.80(15)
C2 C1 C18 C22 -162.29(13)
C7 C1 C18 C22 23.7(2)
Ti1 C1 C18 C22 109.96(15)
C2 C1 C18 C19 18.1(2)
C7 C1 C18 C19 -155.94(14)
Ti1 C1 C18 C19 -69.6(2)
C2 C1 C18 Ti2 -73.03(15)
C7 C1 C18 Ti2 112.91(12)
Ti1 C1 C18 Ti2 -160.78(7)
C23 Ti2 C18 C22 123.31(9)
C29 Ti2 C18 C22 161.40(9)
C28 Ti2 C18 C22 -163.04(9)
C27 Ti2 C18 C22 -118.19(14)
C26 Ti2 C18 C22 -4.2(2)
C24 Ti2 C18 C22 85.96(10)
C25 Ti2 C18 C22 50.79(12)
C20 Ti2 C18 C22 -78.62(9)
C21 Ti2 C18 C22 -37.26(9)
C19 Ti2 C18 C22 -116.10(13)
C23 Ti2 C18 C19 -120.59(9)
C29 Ti2 C18 C19 -82.50(10)
C28 Ti2 C18 C19 -46.94(11)
C27 Ti2 C18 C19 -2.09(18)
C26 Ti2 C18 C19 111.89(17)
C24 Ti2 C18 C19 -157.94(9)
C25 Ti2 C18 C19 166.89(9)
C20 Ti2 C18 C19 37.48(9)
C21 Ti2 C18 C19 78.84(10)
C22 Ti2 C18 C19 116.10(13)
C23 Ti2 C18 C1 2.88(12)
C29 Ti2 C18 C1 40.98(13)
C28 Ti2 C18 C1 76.54(13)
C27 Ti2 C18 C1 121.38(15)
C26 Ti2 C18 C1 -124.64(17)
C24 Ti2 C18 C1 -34.47(13)
C25 Ti2 C18 C1 -69.63(14)
C20 Ti2 C18 C1 160.95(13)
C21 Ti2 C18 C1 -157.69(14)
C22 Ti2 C18 C1 -120.42(15)
C19 Ti2 C18 C1 123.48(16)
C22 C18 C19 C20 -1.06(16)
C1 C18 C19 C20 178.59(13)
Ti2 C18 C19 C20 -63.62(10)
C22 C18 C19 Ti2 62.56(10)
C1 C18 C19 Ti2 -117.79(14)
C23 Ti2 C19 C20 -173.62(9)
C29 Ti2 C19 C20 -137.79(9)
C28 Ti2 C19 C20 -99.58(9)
C27 Ti2 C19 C20 -64.72(10)
C26 Ti2 C19 C20 -27.92(15)
C24 Ti2 C19 C20 151.31(10)
C25 Ti2 C19 C20 72.6(3)
C21 Ti2 C19 C20 37.22(9)
C22 Ti2 C19 C20 78.94(9)
C18 Ti2 C19 C20 116.31(13)
C23 Ti2 C19 C18 70.08(10)
C29 Ti2 C19 C18 105.91(9)
C28 Ti2 C19 C18 144.11(9)
C27 Ti2 C19 C18 178.98(9)
C26 Ti2 C19 C18 -144.23(11)
C24 Ti2 C19 C18 35.00(13)
C25 Ti2 C19 C18 -43.7(3)
C20 Ti2 C19 C18 -116.31(13)
C21 Ti2 C19 C18 -79.08(9)
C22 Ti2 C19 C18 -37.37(8)
C18 C19 C20 C21 0.47(17)
Ti2 C19 C20 C21 -64.34(10)
C18 C19 C20 Ti2 64.81(10)
C23 Ti2 C20 C21 128.01(12)
C29 Ti2 C20 C21 169.22(9)
C28 Ti2 C20 C21 -155.08(9)
C27 Ti2 C20 C21 -117.02(9)
C26 Ti2 C20 C21 -79.97(10)
C24 Ti2 C20 C21 21.5(2)
C25 Ti2 C20 C21 -43.99(13)
C22 Ti2 C20 C21 37.53(9)
C19 Ti2 C20 C21 116.13(13)
C18 Ti2 C20 C21 78.97(9)
C23 Ti2 C20 C19 11.88(16)
C29 Ti2 C20 C19 53.09(11)
C28 Ti2 C20 C19 88.78(9)
C27 Ti2 C20 C19 126.84(9)
C26 Ti2 C20 C19 163.90(9)
C24 Ti2 C20 C19 -94.7(2)
C25 Ti2 C20 C19 -160.13(9)
C21 Ti2 C20 C19 -116.13(13)
C22 Ti2 C20 C19 -78.60(9)
C18 Ti2 C20 C19 -37.16(8)
C19 C20 C21 C22 0.31(16)
Ti2 C20 C21 C22 -64.21(10)
C19 C20 C21 Ti2 64.52(10)
C23 Ti2 C21 C20 -124.05(13)
C29 Ti2 C21 C20 -24.38(19)
C28 Ti2 C21 C20 35.50(12)
C27 Ti2 C21 C20 73.59(10)
C26 Ti2 C21 C20 112.01(9)
C24 Ti2 C21 C20 -172.08(9)
C25 Ti2 C21 C20 150.75(9)
C22 Ti2 C21 C20 -116.09(13)
C19 Ti2 C21 C20 -37.59(9)
C18 Ti2 C21 C20 -79.03(9)
C23 Ti2 C21 C22 -7.96(17)
C29 Ti2 C21 C22 91.71(17)
C28 Ti2 C21 C22 151.59(9)
C27 Ti2 C21 C22 -170.32(9)
C26 Ti2 C21 C22 -131.90(9)
C24 Ti2 C21 C22 -55.99(11)
C25 Ti2 C21 C22 -93.16(10)
C20 Ti2 C21 C22 116.09(13)
C19 Ti2 C21 C22 78.50(9)
C18 Ti2 C21 C22 37.06(8)
C20 C21 C22 C18 -0.98(16)
Ti2 C21 C22 C18 -65.02(10)
C20 C21 C22 Ti2 64.03(10)
C19 C18 C22 C21 1.26(16)
C1 C18 C22 C21 -178.41(13)
Ti2 C18 C22 C21 63.95(10)
C19 C18 C22 Ti2 -62.69(10)
C1 C18 C22 Ti2 117.65(14)
C23 Ti2 C22 C21 175.87(9)
C29 Ti2 C22 C21 -144.63(10)
C28 Ti2 C22 C21 -74.96(19)
C27 Ti2 C22 C21 17.20(15)
C26 Ti2 C22 C21 61.69(11)
C24 Ti2 C22 C21 137.88(9)
C25 Ti2 C22 C21 99.25(10)
C20 Ti2 C22 C21 -37.29(9)
C19 Ti2 C22 C21 -79.17(10)
C18 Ti2 C22 C21 -116.56(13)
C23 Ti2 C22 C18 -67.57(10)
C29 Ti2 C22 C18 -28.07(13)
C28 Ti2 C22 C18 41.6(2)
C27 Ti2 C22 C18 133.76(12)
C26 Ti2 C22 C18 178.25(9)
C24 Ti2 C22 C18 -105.56(9)
C25 Ti2 C22 C18 -144.19(9)
C20 Ti2 C22 C18 79.27(9)
C21 Ti2 C22 C18 116.56(13)
C19 Ti2 C22 C18 37.39(8)
C29 Ti2 C23 C24 144.17(15)
C28 Ti2 C23 C24 121.86(11)
C27 Ti2 C23 C24 90.76(10)
C26 Ti2 C23 C24 53.10(10)
C25 Ti2 C23 C24 22.07(10)
C20 Ti2 C23 C24 -152.32(11)
C21 Ti2 C23 C24 -73.18(16)
C22 Ti2 C23 C24 -78.36(11)
C19 Ti2 C23 C24 -144.68(9)
C18 Ti2 C23 C24 -111.20(10)
C28 Ti2 C23 C29 -22.30(9)
C27 Ti2 C23 C29 -53.41(10)
C26 Ti2 C23 C29 -91.07(10)
C24 Ti2 C23 C29 -144.17(15)
C25 Ti2 C23 C29 -122.10(10)
C20 Ti2 C23 C29 63.52(15)
C21 Ti2 C23 C29 142.66(12)
C22 Ti2 C23 C29 137.48(9)
C19 Ti2 C23 C29 71.15(10)
C18 Ti2 C23 C29 104.64(9)
C29 C23 C24 C25 -0.1(3)
Ti2 C23 C24 C25 -45.45(16)
C29 C23 C24 Ti2 45.34(16)
C23 Ti2 C24 C25 144.12(15)
C29 Ti2 C24 C25 121.91(11)
C28 Ti2 C24 C25 90.66(10)
C27 Ti2 C24 C25 53.32(10)
C26 Ti2 C24 C25 22.09(10)
C20 Ti2 C24 C25 -86.0(2)
C21 Ti2 C24 C25 -70.35(11)
C22 Ti2 C24 C25 -100.16(10)
C19 Ti2 C24 C25 -157.47(10)
C18 Ti2 C24 C25 -136.70(9)
C29 Ti2 C24 C23 -22.22(9)
C28 Ti2 C24 C23 -53.46(10)
C27 Ti2 C24 C23 -90.80(10)
C26 Ti2 C24 C23 -122.04(11)
C25 Ti2 C24 C23 -144.12(15)
C20 Ti2 C24 C23 129.86(19)
C21 Ti2 C24 C23 145.52(9)
C22 Ti2 C24 C23 115.72(10)
C19 Ti2 C24 C23 58.41(13)
C18 Ti2 C24 C23 79.18(10)
C23 C24 C25 C26 0.6(3)
Ti2 C24 C25 C26 -44.60(16)
C23 C24 C25 Ti2 45.19(16)
C23 Ti2 C25 C24 -22.22(10)
C29 Ti2 C25 C24 -53.36(10)
C28 Ti2 C25 C24 -91.00(10)
C27 Ti2 C25 C24 -121.95(11)
C26 Ti2 C25 C24 -144.36(15)
C20 Ti2 C25 C24 153.66(10)
C21 Ti2 C25 C24 128.46(10)
C22 Ti2 C25 C24 91.01(10)
C19 Ti2 C25 C24 96.7(3)
C18 Ti2 C25 C24 62.99(12)
C23 Ti2 C25 C26 122.14(10)
C29 Ti2 C25 C26 90.99(10)
C28 Ti2 C25 C26 53.36(10)
C27 Ti2 C25 C26 22.41(9)
C24 Ti2 C25 C26 144.36(15)
C20 Ti2 C25 C26 -61.99(13)
C21 Ti2 C25 C26 -87.18(10)
C22 Ti2 C25 C26 -124.64(10)
C19 Ti2 C25 C26 -118.9(2)
C18 Ti2 C25 C26 -152.66(9)
C24 C25 C26 C27 -0.8(3)
Ti2 C25 C26 C27 -45.53(15)
C24 C25 C26 Ti2 44.69(16)
C23 Ti2 C26 C25 -52.98(10)
C29 Ti2 C26 C25 -90.60(10)
C28 Ti2 C26 C25 -121.89(11)
C27 Ti2 C26 C25 -143.86(14)
C24 Ti2 C26 C25 -21.93(9)
C20 Ti2 C26 C25 140.23(9)
C21 Ti2 C26 C25 104.41(10)
C22 Ti2 C26 C25 72.67(11)
C19 Ti2 C26 C25 157.57(10)
C18 Ti2 C26 C25 75.64(19)
C23 Ti2 C26 C27 90.88(9)
C29 Ti2 C26 C27 53.26(10)
C28 Ti2 C26 C27 21.97(9)
C24 Ti2 C26 C27 121.93(10)
C25 Ti2 C26 C27 143.86(14)
C20 Ti2 C26 C27 -75.91(10)
C21 Ti2 C26 C27 -111.72(9)
C22 Ti2 C26 C27 -143.46(9)
C19 Ti2 C26 C27 -58.57(14)
C18 Ti2 C26 C27 -140.50(16)
C25 C26 C27 C28 0.6(3)
Ti2 C26 C27 C28 -45.06(15)
C25 C26 C27 Ti2 45.71(15)
C23 Ti2 C27 C28 53.68(10)
C29 Ti2 C27 C28 22.40(9)
C26 Ti2 C27 C28 144.34(14)
C24 Ti2 C27 C28 91.16(10)
C25 Ti2 C27 C28 122.02(10)
C20 Ti2 C27 C28 -100.11(10)
C21 Ti2 C27 C28 -134.39(9)
C22 Ti2 C27 C28 -145.23(11)
C19 Ti2 C27 C28 -67.74(11)
C18 Ti2 C27 C28 -66.35(16)
C23 Ti2 C27 C26 -90.66(10)
C29 Ti2 C27 C26 -121.94(10)
C28 Ti2 C27 C26 -144.34(14)
C24 Ti2 C27 C26 -53.19(10)
C25 Ti2 C27 C26 -22.32(9)
C20 Ti2 C27 C26 115.55(9)
C21 Ti2 C27 C26 81.27(10)
C22 Ti2 C27 C26 70.43(14)
C19 Ti2 C27 C26 147.92(9)
C18 Ti2 C27 C26 149.31(12)
C26 C27 C28 C29 -0.3(3)
Ti2 C27 C28 C29 -45.37(16)
C26 C27 C28 Ti2 45.05(15)
C23 Ti2 C28 C27 -121.59(11)
C29 Ti2 C28 C27 -143.89(14)
C26 Ti2 C28 C27 -22.14(9)
C24 Ti2 C28 C27 -90.47(10)
C25 Ti2 C28 C27 -53.27(10)
C20 Ti2 C28 C27 88.52(10)
C21 Ti2 C28 C27 68.26(12)
C22 Ti2 C28 C27 121.21(16)
C19 Ti2 C28 C27 124.88(9)
C18 Ti2 C28 C27 150.36(9)
C23 Ti2 C28 C29 22.30(9)
C27 Ti2 C28 C29 143.89(14)
C26 Ti2 C28 C29 121.75(11)
C24 Ti2 C28 C29 53.42(10)
C25 Ti2 C28 C29 90.62(10)
C20 Ti2 C28 C29 -127.59(9)
C21 Ti2 C28 C29 -147.85(9)
C22 Ti2 C28 C29 -94.90(18)
C19 Ti2 C28 C29 -91.23(10)
C18 Ti2 C28 C29 -65.75(11)
C24 C23 C29 C28 -0.2(3)
Ti2 C23 C29 C28 45.31(16)
C24 C23 C29 Ti2 -45.48(16)
C27 C28 C29 C23 0.2(3)
Ti2 C28 C29 C23 -45.28(16)
C27 C28 C29 Ti2 45.46(16)
C28 Ti2 C29 C23 143.99(14)
C27 Ti2 C29 C23 121.75(11)
C26 Ti2 C29 C23 90.51(10)
C24 Ti2 C29 C23 22.14(9)
C25 Ti2 C29 C23 53.02(10)
C20 Ti2 C29 C23 -148.28(9)
C21 Ti2 C29 C23 -131.57(15)
C22 Ti2 C29 C23 -68.12(13)
C19 Ti2 C29 C23 -120.13(9)
C18 Ti2 C29 C23 -84.62(10)
C23 Ti2 C29 C28 -143.99(14)
C27 Ti2 C29 C28 -22.25(9)
C26 Ti2 C29 C28 -53.48(10)
C24 Ti2 C29 C28 -121.85(10)
C25 Ti2 C29 C28 -90.98(10)
C20 Ti2 C29 C28 67.73(11)
C21 Ti2 C29 C28 84.43(17)
C22 Ti2 C29 C28 147.89(9)
C19 Ti2 C29 C28 95.88(10)
C18 Ti2 C29 C28 131.38(9)
